data_7700218
loop_
_publ_author_name
'Zhang, Fangjun'
'Yi, Weiyin'
'Zhang, Jie'
'You, Qing'
'Weng, Linhong'
'Zhou, Xigeng'

_publ_section_title
;
 Oxidation and chalcogenylative disproportionation of anionic phosphide
 ligands in yttrium complexes with elemental sulfur and selenium.
;
_journal_issue 28
_journal_name_full 'Dalton transactions (Cambridge, England : 2003)'
_journal_page_first 10596
_journal_page_last 10603
_journal_paper_doi 10.1039/c9dt01537j
_journal_volume 48
_journal_year 2019
_chemical_formula_sum 'C56 H70 B2 N12 P Se2 Y'
_chemical_formula_weight 1210.66
_space_group_crystal_system monoclinic
_space_group_IT_number 14
_space_group_name_Hall '-P 2yn'
_space_group_name_H-M_alt 'P 1 21/n 1'
_symmetry_space_group_name_Hall '-P 2yn'
_symmetry_space_group_name_H-M 'P 1 21/n 1'
_atom_sites_solution_hydrogens mixed
_audit_creation_method SHELXL-2016/6
_audit_update_record
;
2019-05-23 deposited with the CCDC.    2019-06-07 downloaded from the CCDC.
;
_cell_angle_alpha 90
_cell_angle_beta 90.628(4)
_cell_angle_gamma 90
_cell_formula_units_Z 4
_cell_length_a 14.069(4)
_cell_length_b 14.446(4)
_cell_length_c 29.276(8)
_cell_measurement_reflns_used 1006
_cell_measurement_temperature 293(2)
_cell_measurement_theta_max 19.84
_cell_measurement_theta_min 2.44
_cell_volume 5950(3)
_computing_structure_refinement 'SHELXL-2016/6 (Sheldrick, 2016)'
_diffrn_ambient_temperature 293(2)
_diffrn_measured_fraction_theta_full 0.998
_diffrn_measured_fraction_theta_max 0.998
_diffrn_measurement_device_type 'CCD area detector'
_diffrn_measurement_method 'phi and omega scans'
_diffrn_radiation_type MoK\a
_diffrn_radiation_wavelength 0.71073
_diffrn_reflns_av_R_equivalents 0.0676
_diffrn_reflns_av_unetI/netI 0.1286
_diffrn_reflns_Laue_measured_fraction_full 0.998
_diffrn_reflns_Laue_measured_fraction_max 0.998
_diffrn_reflns_limit_h_max 16
_diffrn_reflns_limit_h_min -16
_diffrn_reflns_limit_k_max 16
_diffrn_reflns_limit_k_min -17
_diffrn_reflns_limit_l_max 26
_diffrn_reflns_limit_l_min -34
_diffrn_reflns_number 24415
_diffrn_reflns_point_group_measured_fraction_full 0.998
_diffrn_reflns_point_group_measured_fraction_max 0.998
_diffrn_reflns_theta_full 25.050
_diffrn_reflns_theta_max 25.050
_diffrn_reflns_theta_min 1.391
_exptl_absorpt_coefficient_mu 2.277
_exptl_absorpt_correction_T_max 1.0000
_exptl_absorpt_correction_T_min 0.5985
_exptl_absorpt_correction_type multi-scan
_exptl_absorpt_process_details sadabs
_exptl_crystal_colour colorless
_exptl_crystal_density_diffrn 1.351
_exptl_crystal_description red
_exptl_crystal_F_000 2488
_exptl_crystal_size_max 0.180
_exptl_crystal_size_mid 0.100
_exptl_crystal_size_min 0.080
_refine_diff_density_max 0.526
_refine_diff_density_min -0.367
_refine_diff_density_rms 0.066
_refine_ls_extinction_method none
_refine_ls_goodness_of_fit_ref 1.008
_refine_ls_hydrogen_treatment mixed
_refine_ls_matrix_type full
_refine_ls_number_parameters 598
_refine_ls_number_reflns 10516
_refine_ls_number_restraints 8
_refine_ls_restrained_S_all 1.010
_refine_ls_R_factor_all 0.1404
_refine_ls_R_factor_gt 0.0575
_refine_ls_shift/su_max 0.000
_refine_ls_shift/su_mean 0.000
_refine_ls_structure_factor_coef Fsqd
_refine_ls_weighting_details 'w=1/[\s^2^(Fo^2^)+(0.0349P)^2^+0.2532P] where P=(Fo^2^+2Fc^2^)/3'
_refine_ls_weighting_scheme calc
_refine_ls_wR_factor_gt 0.1056
_refine_ls_wR_factor_ref 0.1204
_reflns_Friedel_coverage 0.000
_reflns_number_gt 4359
_reflns_number_total 10516
_reflns_threshold_expression 'I > 2\s(I)'
_cod_data_source_file c9dt01537j2.cif
_cod_data_source_block platon_sqd
_cod_depositor_comments 'Adding full bibliography for 7700213--7700220.cif.'
_cod_database_code 7700218
_shelx_shelxl_version_number 2016/6
_shelx_space_group_comment
;
The symmetry employed for this shelxl refinement is uniquely defined
by the following loop, which should always be used as a source of
symmetry information in preference to the above space-group names.
They are only intended as comments.
;
_shelx_estimated_absorpt_t_min 0.685
_shelx_estimated_absorpt_t_max 0.839
_platon_squeeze_void_probe_radius 1.20

loop_
_space_group_symop_operation_xyz
'x, y, z'
'-x+1/2, y+1/2, -z+1/2'
'-x, -y, -z'
'x-1/2, -y-1/2, z-1/2'

loop_
_atom_site_label
_atom_site_type_symbol
_atom_site_fract_x
_atom_site_fract_y
_atom_site_fract_z
_atom_site_U_iso_or_equiv
_atom_site_adp_type
_atom_site_occupancy
_atom_site_site_symmetry_order
_atom_site_calc_flag
_atom_site_refinement_flags_posn
_atom_site_refinement_flags_adp
Y1 Y 0.25320(4) 0.24339(4) 0.16903(2) 0.05272(19) Uani 1 1 d . .
B1 B 0.4556(4) 0.2432(6) 0.2343(2) 0.060(2) Uani 1 1 d . U
H1' H 0.517(3) 0.241(3) 0.2582(16) 0.072 Uiso 1 1 d . U
B2 B 0.0714(5) 0.2258(4) 0.0927(2) 0.0484(19) Uani 1 1 d . .
H2' H 0.020(3) 0.207(3) 0.0649(15) 0.058 Uiso 1 1 d . U
N1 N 0.3683(3) 0.2508(3) 0.26625(16) 0.0534(12) Uani 1 1 d . .
N2 N 0.2767(3) 0.2594(3) 0.24863(16) 0.0584(13) Uani 1 1 d . .
N3 N 0.4589(3) 0.3262(3) 0.20044(16) 0.0519(13) Uani 1 1 d . .
N4 N 0.3831(3) 0.3479(3) 0.17202(17) 0.0552(14) Uani 1 1 d . .
N5 N 0.4498(3) 0.1502(3) 0.20805(16) 0.0500(13) Uani 1 1 d . U
N6 N 0.3724(3) 0.1304(3) 0.18080(16) 0.0542(13) Uani 1 1 d . U
N7 N 0.1662(3) 0.2242(3) 0.06579(16) 0.0523(13) Uani 1 1 d . .
N8 N 0.2525(3) 0.2261(3) 0.08893(16) 0.0625(14) Uani 1 1 d . .
N9 N 0.0706(3) 0.1400(3) 0.12518(15) 0.0429(11) Uani 1 1 d . .
N10 N 0.1253(3) 0.1373(3) 0.16432(15) 0.0453(12) Uani 1 1 d . .
N11 N 0.0600(3) 0.3178(3) 0.12007(14) 0.0391(11) Uani 1 1 d . .
N12 N 0.1292(3) 0.3476(3) 0.15015(15) 0.0465(12) Uani 1 1 d . .
P1 P 0.77743(10) 0.25049(12) 0.35124(5) 0.0596(4) Uani 1 1 d . .
Se1 Se 0.71709(5) 0.12743(6) 0.37757(3) 0.0966(3) Uani 1 1 d . .
Se2 Se 0.69303(5) 0.37366(5) 0.35088(3) 0.0932(3) Uani 1 1 d . .
C1 C 0.3653(4) 0.2456(4) 0.3118(2) 0.0560(15) Uani 1 1 d . .
C2 C 0.2716(4) 0.2548(4) 0.3236(2) 0.0750(18) Uani 1 1 d . .
H2A H 0.248208 0.255379 0.353151 0.090 Uiso 1 1 calc R U
C3 C 0.2185(4) 0.2629(4) 0.2842(2) 0.0659(18) Uani 1 1 d . .
C4 C 0.4514(4) 0.2330(4) 0.3415(2) 0.084(2) Uani 1 1 d . .
H4A H 0.432842 0.231103 0.372914 0.126 Uiso 1 1 calc R U
H4B H 0.482467 0.176103 0.333651 0.126 Uiso 1 1 calc R U
H4C H 0.494294 0.283811 0.336921 0.126 Uiso 1 1 calc R U
C5 C 0.1135(4) 0.2725(5) 0.2785(2) 0.093(2) Uani 1 1 d . .
H5A H 0.084355 0.273695 0.307962 0.139 Uiso 1 1 calc R U
H5B H 0.099456 0.329043 0.262558 0.139 Uiso 1 1 calc R U
H5C H 0.089250 0.221013 0.261233 0.139 Uiso 1 1 calc R U
C6 C 0.5338(4) 0.3785(4) 0.1912(2) 0.0673(19) Uani 1 1 d . .
C7 C 0.5056(5) 0.4347(4) 0.1575(2) 0.079(2) Uani 1 1 d . .
H7A H 0.542854 0.480369 0.144215 0.095 Uiso 1 1 calc R U
C8 C 0.4135(5) 0.4149(4) 0.1454(2) 0.071(2) Uani 1 1 d . .
C9 C 0.6288(4) 0.3716(4) 0.2138(2) 0.095(2) Uani 1 1 d . .
H9A H 0.670675 0.416986 0.201051 0.142 Uiso 1 1 calc R U
H9B H 0.622446 0.382543 0.245979 0.142 Uiso 1 1 calc R U
H9C H 0.654449 0.310867 0.209000 0.142 Uiso 1 1 calc R U
C10 C 0.3496(4) 0.4558(4) 0.1105(2) 0.094(2) Uani 1 1 d . .
H10A H 0.382800 0.503324 0.094231 0.141 Uiso 1 1 calc R U
H10B H 0.329385 0.408525 0.089446 0.141 Uiso 1 1 calc R U
H10C H 0.295048 0.482003 0.125049 0.141 Uiso 1 1 calc R U
C11 C 0.5152(4) 0.0861(4) 0.2053(2) 0.0625(18) Uani 1 1 d . U
C12 C 0.4794(4) 0.0167(5) 0.1771(2) 0.0746(19) Uani 1 1 d . U
H12A H 0.507580 -0.039492 0.169667 0.089 Uiso 1 1 calc R U
C13 C 0.3915(4) 0.0506(5) 0.1626(2) 0.0618(17) Uani 1 1 d . U
C14 C 0.6093(4) 0.0878(4) 0.2300(2) 0.098(3) Uani 1 1 d . .
H14A H 0.644752 0.033261 0.222473 0.148 Uiso 1 1 calc R U
H14B H 0.644274 0.141737 0.221007 0.148 Uiso 1 1 calc R U
H14C H 0.598888 0.089571 0.262350 0.148 Uiso 1 1 calc R U
C15 C 0.3235(4) 0.0000(5) 0.1300(2) 0.103(2) Uani 1 1 d . .
H15A H 0.351634 -0.057389 0.120611 0.155 Uiso 1 1 calc R U
H15B H 0.264753 -0.012285 0.145232 0.155 Uiso 1 1 calc R U
H15C H 0.311314 0.037870 0.103594 0.155 Uiso 1 1 calc R U
C16 C 0.1802(5) 0.2171(4) 0.0203(2) 0.0643(18) Uani 1 1 d . .
C17 C 0.2769(5) 0.2140(4) 0.0149(2) 0.086(2) Uani 1 1 d . .
H17A H 0.308347 0.208613 -0.012761 0.103 Uiso 1 1 calc R U
C18 C 0.3191(5) 0.2202(4) 0.0567(2) 0.0707(19) Uani 1 1 d . .
C19 C 0.1013(5) 0.2056(4) -0.0132(2) 0.093(2) Uani 1 1 d . .
H19A H 0.126661 0.202014 -0.043469 0.140 Uiso 1 1 calc R U
H19B H 0.067188 0.149745 -0.006562 0.140 Uiso 1 1 calc R U
H19C H 0.059034 0.257559 -0.011267 0.140 Uiso 1 1 calc R U
C20 C 0.4228(4) 0.2156(5) 0.0685(2) 0.113(3) Uani 1 1 d . .
H20A H 0.458993 0.211627 0.040955 0.169 Uiso 1 1 calc R U
H20B H 0.440993 0.270341 0.085054 0.169 Uiso 1 1 calc R U
H20C H 0.435058 0.162056 0.087054 0.169 Uiso 1 1 calc R U
C21 C 0.0177(4) 0.0656(4) 0.1210(2) 0.0507(16) Uani 1 1 d . .
C22 C 0.0380(4) 0.0095(4) 0.1581(2) 0.0612(17) Uani 1 1 d . .
H22A H 0.012882 -0.048782 0.164112 0.073 Uiso 1 1 calc R U
C23 C 0.1034(4) 0.0578(4) 0.1847(2) 0.0511(16) Uani 1 1 d . .
C24 C -0.0496(4) 0.0479(4) 0.0823(2) 0.085(2) Uani 1 1 d . .
H24A H -0.080167 -0.010789 0.086613 0.128 Uiso 1 1 calc R U
H24B H -0.096689 0.095993 0.081245 0.128 Uiso 1 1 calc R U
H24C H -0.015328 0.047197 0.054124 0.128 Uiso 1 1 calc R U
C25 C 0.1477(4) 0.0299(4) 0.2288(2) 0.090(2) Uani 1 1 d . .
H25A H 0.122936 -0.029172 0.237906 0.136 Uiso 1 1 calc R U
H25B H 0.215325 0.025420 0.225331 0.136 Uiso 1 1 calc R U
H25C H 0.133518 0.075203 0.251705 0.136 Uiso 1 1 calc R U
C26 C -0.0124(4) 0.3762(4) 0.11875(19) 0.0464(15) Uani 1 1 d . .
C27 C 0.0086(4) 0.4447(4) 0.1477(2) 0.0562(17) Uani 1 1 d . .
H27A H -0.028331 0.496595 0.153731 0.067 Uiso 1 1 calc R U
C28 C 0.0954(4) 0.4238(4) 0.1670(2) 0.0526(16) Uani 1 1 d . .
C29 C -0.1004(4) 0.3638(4) 0.0913(2) 0.0686(18) Uani 1 1 d . .
H29A H -0.142040 0.415411 0.096154 0.103 Uiso 1 1 calc R U
H29B H -0.084726 0.360163 0.059502 0.103 Uiso 1 1 calc R U
H29C H -0.131579 0.307703 0.100369 0.103 Uiso 1 1 calc R U
C30 C 0.1530(4) 0.4792(4) 0.2008(2) 0.082(2) Uani 1 1 d . .
H30A H 0.117795 0.533028 0.209721 0.123 Uiso 1 1 calc R U
H30B H 0.166433 0.441912 0.227286 0.123 Uiso 1 1 calc R U
H30C H 0.211637 0.497896 0.187121 0.123 Uiso 1 1 calc R U
C31 C 0.8888(4) 0.2773(5) 0.3822(2) 0.067(2) Uani 1 1 d . .
C32 C 0.9623(5) 0.2113(6) 0.3806(3) 0.105(3) Uani 1 1 d . .
H32A H 0.955227 0.157316 0.363661 0.126 Uiso 1 1 calc R U
C33 C 1.0464(6) 0.2291(7) 0.4053(3) 0.123(3) Uani 1 1 d . .
H33A H 1.096748 0.187350 0.404827 0.148 Uiso 1 1 calc R U
C34 C 1.0531(7) 0.3157(8) 0.4319(3) 0.121(4) Uani 1 1 d . .
H34A H 1.108393 0.329437 0.448167 0.145 Uiso 1 1 calc R U
C35 C 0.9820(6) 0.3726(6) 0.4326(3) 0.109(3) Uani 1 1 d . .
H35A H 0.987244 0.426278 0.449986 0.130 Uiso 1 1 calc R U
C36 C 0.8987(5) 0.3566(5) 0.4084(2) 0.087(2) Uani 1 1 d . .
H36A H 0.849133 0.399100 0.409787 0.105 Uiso 1 1 calc R U
C37 C 0.8214(3) 0.2307(5) 0.29370(19) 0.0568(17) Uani 1 1 d . .
C38 C 0.8462(4) 0.3082(5) 0.2667(2) 0.0754(19) Uani 1 1 d . .
H38A H 0.840351 0.367967 0.278110 0.090 Uiso 1 1 calc R U
C39 C 0.8799(5) 0.2930(7) 0.2224(3) 0.103(3) Uani 1 1 d . .
H39A H 0.897213 0.341817 0.203493 0.124 Uiso 1 1 calc R U
C40 C 0.8864(5) 0.1959(8) 0.2072(3) 0.105(3) Uani 1 1 d . .
H40A H 0.906661 0.182649 0.177822 0.126 Uiso 1 1 calc R U
C41 C 0.8637(5) 0.1274(6) 0.2350(3) 0.100(3) Uani 1 1 d . .
H41A H 0.871650 0.066829 0.225042 0.120 Uiso 1 1 calc R U
C42 C 0.8297(5) 0.1418(5) 0.2771(2) 0.075(2) Uani 1 1 d . .
H42A H 0.811828 0.091802 0.295114 0.091 Uiso 1 1 calc R U
C43 C 0.6779(6) 0.1311(8) 0.0775(4) 0.210(5) Uani 1 1 d D .
H43A H 0.659032 0.069151 0.085007 0.315 Uiso 1 1 calc R U
H43B H 0.718815 0.154878 0.101215 0.315 Uiso 1 1 calc R U
H43C H 0.622475 0.169635 0.074802 0.315 Uiso 1 1 calc R U
C44 C 0.7273(4) 0.1308(7) 0.03527(19) 0.129(4) Uani 1 1 d G .
C45 C 0.7626(5) 0.2119(5) 0.0164(3) 0.155(5) Uani 1 1 d DG .
H45A H 0.751205 0.268491 0.030474 0.186 Uiso 1 1 calc R U
C46 C 0.8150(5) 0.2085(6) -0.0236(3) 0.173(6) Uani 1 1 d G .
H46A H 0.838653 0.262821 -0.036192 0.207 Uiso 1 1 calc R U
C47 C 0.8321(4) 0.1240(8) -0.04461(19) 0.158(4) Uani 1 1 d G .
H47A H 0.867167 0.121744 -0.071339 0.190 Uiso 1 1 calc R U
C48 C 0.7968(5) 0.0429(5) -0.0257(3) 0.144(4) Uani 1 1 d G .
H48A H 0.808232 -0.013665 -0.039819 0.173 Uiso 1 1 calc R U
C49 C 0.7444(5) 0.0463(5) 0.0142(3) 0.135(4) Uani 1 1 d DG .
H49A H 0.720783 -0.007997 0.026848 0.162 Uiso 1 1 calc R U

loop_
_atom_site_aniso_label
_atom_site_aniso_U_11
_atom_site_aniso_U_22
_atom_site_aniso_U_33
_atom_site_aniso_U_23
_atom_site_aniso_U_13
_atom_site_aniso_U_12
Y1 0.0416(3) 0.0587(4) 0.0576(4) -0.0027(3) -0.0103(3) 0.0002(3)
B1 0.036(4) 0.084(6) 0.062(5) -0.005(5) -0.015(4) 0.001(5)
B2 0.047(4) 0.055(5) 0.043(4) -0.006(4) -0.006(4) -0.011(4)
N1 0.045(3) 0.069(3) 0.046(3) 0.004(3) -0.010(3) -0.004(3)
N2 0.040(3) 0.084(4) 0.050(3) -0.004(3) -0.006(3) 0.003(3)
N3 0.053(3) 0.043(3) 0.060(4) 0.004(3) -0.010(3) -0.006(3)
N4 0.054(3) 0.048(3) 0.063(4) 0.015(3) -0.015(3) -0.006(3)
N5 0.042(3) 0.038(3) 0.070(4) -0.001(3) -0.005(3) 0.005(2)
N6 0.055(3) 0.030(3) 0.078(4) -0.014(3) -0.013(3) 0.009(3)
N7 0.057(3) 0.059(3) 0.040(3) 0.004(3) 0.007(3) -0.008(3)
N8 0.047(3) 0.090(4) 0.051(3) -0.009(3) 0.008(3) -0.004(3)
N9 0.045(3) 0.033(3) 0.050(3) 0.005(3) -0.008(3) -0.002(2)
N10 0.050(3) 0.034(3) 0.051(3) 0.011(3) -0.013(3) -0.005(2)
N11 0.045(3) 0.035(3) 0.037(3) -0.001(2) -0.008(2) -0.005(2)
N12 0.050(3) 0.036(3) 0.053(3) -0.008(2) -0.012(3) 0.004(2)
P1 0.0479(8) 0.0759(11) 0.0552(11) -0.0015(10) 0.0038(8) -0.0043(10)
Se1 0.0969(6) 0.1028(6) 0.0903(6) 0.0238(5) 0.0134(5) -0.0313(5)
Se2 0.0792(5) 0.0952(6) 0.1052(6) -0.0216(5) 0.0021(5) 0.0251(5)
C1 0.057(4) 0.064(4) 0.047(4) -0.003(4) -0.005(3) -0.001(4)
C2 0.068(4) 0.104(5) 0.053(4) -0.005(4) 0.006(4) -0.001(5)
C3 0.049(4) 0.087(5) 0.062(5) -0.008(4) -0.005(4) 0.005(4)
C4 0.073(4) 0.109(6) 0.069(5) 0.006(4) -0.020(4) -0.004(4)
C5 0.055(4) 0.143(7) 0.081(5) -0.003(5) 0.002(4) -0.001(4)
C6 0.061(4) 0.047(4) 0.093(6) 0.012(4) -0.018(4) -0.013(4)
C7 0.067(5) 0.064(5) 0.106(6) 0.014(4) 0.012(5) -0.024(4)
C8 0.068(5) 0.058(5) 0.085(6) 0.022(4) -0.018(4) -0.002(4)
C9 0.057(4) 0.076(5) 0.150(7) 0.019(5) -0.025(5) -0.022(4)
C10 0.083(5) 0.105(6) 0.093(6) 0.037(5) -0.005(5) -0.008(4)
C11 0.058(4) 0.050(4) 0.079(5) 0.000(4) -0.006(4) 0.007(4)
C12 0.067(5) 0.074(5) 0.083(5) 0.000(4) 0.013(4) 0.017(4)
C13 0.050(4) 0.068(5) 0.067(5) 0.001(4) -0.009(4) -0.002(4)
C14 0.060(4) 0.092(5) 0.143(7) -0.005(5) -0.025(5) 0.026(4)
C15 0.086(5) 0.106(6) 0.118(6) -0.043(5) -0.018(5) 0.009(5)
C16 0.083(5) 0.068(5) 0.042(5) -0.001(3) 0.019(4) -0.003(4)
C17 0.095(6) 0.105(6) 0.059(5) -0.013(4) 0.041(5) -0.007(5)
C18 0.063(4) 0.095(6) 0.055(5) 0.002(4) 0.012(4) -0.004(4)
C19 0.114(6) 0.118(6) 0.048(4) -0.005(4) -0.019(4) -0.011(5)
C20 0.065(5) 0.173(8) 0.102(6) -0.001(5) 0.030(4) -0.005(5)
C21 0.049(4) 0.046(4) 0.058(4) 0.004(4) -0.003(3) -0.002(3)
C22 0.058(4) 0.045(4) 0.080(5) 0.018(4) 0.002(4) -0.006(3)
C23 0.043(4) 0.055(4) 0.054(4) 0.007(4) -0.010(3) 0.001(3)
C24 0.091(5) 0.092(5) 0.072(5) -0.001(4) -0.034(4) -0.042(4)
C25 0.092(5) 0.094(5) 0.084(5) 0.033(4) -0.036(4) -0.014(4)
C26 0.044(4) 0.030(3) 0.065(4) 0.000(3) -0.013(3) 0.002(3)
C27 0.054(4) 0.054(4) 0.061(4) -0.003(4) -0.002(4) 0.016(3)
C28 0.056(4) 0.047(4) 0.054(4) -0.009(3) -0.016(4) 0.000(3)
C29 0.064(4) 0.057(4) 0.085(5) 0.004(4) -0.016(4) 0.008(3)
C30 0.084(5) 0.087(5) 0.075(5) -0.015(4) -0.020(4) 0.008(4)
C31 0.045(4) 0.113(6) 0.044(4) 0.016(4) -0.002(3) -0.007(4)
C32 0.064(5) 0.146(8) 0.104(7) 0.021(5) -0.022(5) 0.007(5)
C33 0.069(6) 0.161(10) 0.140(9) 0.044(7) -0.014(6) 0.015(6)
C34 0.083(7) 0.186(12) 0.094(8) 0.069(8) -0.027(6) -0.039(8)
C35 0.097(6) 0.132(8) 0.096(7) 0.012(6) -0.028(6) -0.053(6)
C36 0.095(6) 0.087(6) 0.080(6) -0.008(5) -0.007(5) -0.029(5)
C37 0.031(3) 0.090(5) 0.049(4) -0.003(4) -0.003(3) -0.009(3)
C38 0.076(5) 0.083(5) 0.068(5) 0.005(4) 0.014(4) -0.007(4)
C39 0.067(5) 0.174(9) 0.069(6) 0.052(6) 0.014(5) -0.013(6)
C40 0.068(5) 0.177(10) 0.071(6) -0.017(7) 0.006(5) 0.020(7)
C41 0.109(7) 0.085(6) 0.106(8) -0.011(6) 0.017(6) -0.002(5)
C42 0.101(5) 0.060(5) 0.066(5) -0.013(4) 0.031(4) -0.001(4)
C43 0.135(9) 0.266(14) 0.229(14) 0.011(12) 0.006(9) 0.044(10)
C44 0.099(8) 0.142(10) 0.146(10) 0.006(10) -0.049(7) 0.012(9)
C45 0.139(10) 0.136(11) 0.188(13) -0.003(9) -0.107(10) -0.012(8)
C46 0.165(11) 0.125(11) 0.225(16) 0.002(9) -0.116(11) -0.017(8)
C47 0.190(10) 0.117(8) 0.166(10) 0.033(10) -0.080(8) -0.023(10)
C48 0.146(10) 0.124(10) 0.160(12) 0.013(8) -0.088(9) -0.003(7)
C49 0.123(8) 0.120(9) 0.161(11) 0.001(8) -0.067(8) 0.005(7)

loop_
_atom_type_symbol
_atom_type_description
_atom_type_scat_dispersion_real
_atom_type_scat_dispersion_imag
_atom_type_scat_source
C C 0.0033 0.0016 'International Tables Vol C Tables 4.2.6.8 and 6.1.1.4'
H H 0.0000 0.0000 'International Tables Vol C Tables 4.2.6.8 and 6.1.1.4'
B B 0.0013 0.0007 'International Tables Vol C Tables 4.2.6.8 and 6.1.1.4'
N N 0.0061 0.0033 'International Tables Vol C Tables 4.2.6.8 and 6.1.1.4'
Y Y -2.7962 3.5667 'International Tables Vol C Tables 4.2.6.8 and 6.1.1.4'
Se Se -0.0929 2.2259 'International Tables Vol C Tables 4.2.6.8 and 6.1.1.4'
P P 0.1023 0.0942 'International Tables Vol C Tables 4.2.6.8 and 6.1.1.4'

loop_
_geom_angle_atom_site_label_1
_geom_angle_atom_site_label_2
_geom_angle_atom_site_label_3
_geom_angle
N8 Y1 N2 172.18(15)
N8 Y1 N6 93.86(16)
N2 Y1 N6 80.33(16)
N8 Y1 N12 80.78(16)
N2 Y1 N12 105.27(16)
N6 Y1 N12 173.88(16)
N8 Y1 N10 83.03(16)
N2 Y1 N10 102.65(16)
N6 Y1 N10 95.68(15)
N12 Y1 N10 80.80(14)
N8 Y1 N4 95.68(16)
N2 Y1 N4 78.56(16)
N6 Y1 N4 83.62(15)
N12 Y1 N4 99.79(15)
N10 Y1 N4 178.49(16)
N5 B1 N1 108.8(5)
N5 B1 N3 110.7(5)
N1 B1 N3 110.9(5)
N5 B1 H1' 109(2)
N1 B1 H1' 104(2)
N3 B1 H1' 113(3)
N7 B2 N11 111.4(4)
N7 B2 N9 108.0(5)
N11 B2 N9 111.2(5)
N7 B2 H2' 100(2)
N11 B2 H2' 121(2)
N9 B2 H2' 104(2)
C1 N1 N2 109.7(4)
C1 N1 B1 129.0(5)
N2 N1 B1 121.2(5)
C3 N2 N1 106.7(4)
C3 N2 Y1 134.0(4)
N1 N2 Y1 118.5(3)
C6 N3 N4 111.0(5)
C6 N3 B1 126.7(5)
N4 N3 B1 122.0(5)
C8 N4 N3 105.6(5)
C8 N4 Y1 134.5(4)
N3 N4 Y1 117.9(3)
C11 N5 N6 111.7(5)
C11 N5 B1 127.7(5)
N6 N5 B1 120.4(4)
C13 N6 N5 104.9(4)
C13 N6 Y1 134.6(4)
N5 N6 Y1 119.9(3)
C16 N7 N8 110.3(5)
C16 N7 B2 129.4(5)
N8 N7 B2 120.2(4)
C18 N8 N7 105.7(5)
C18 N8 Y1 135.3(4)
N7 N8 Y1 118.9(3)
C21 N9 N10 111.5(4)
C21 N9 B2 126.9(5)
N10 N9 B2 121.5(4)
C23 N10 N9 105.5(4)
C23 N10 Y1 135.4(4)
N9 N10 Y1 116.7(3)
C26 N11 N12 111.1(4)
C26 N11 B2 127.7(5)
N12 N11 B2 121.3(4)
C28 N12 N11 104.4(4)
C28 N12 Y1 136.3(4)
N11 N12 Y1 117.8(3)
C37 P1 C31 101.1(3)
C37 P1 Se1 110.2(2)
C31 P1 Se1 109.8(2)
C37 P1 Se2 108.7(2)
C31 P1 Se2 107.2(3)
Se1 P1 Se2 118.37(7)
N1 C1 C2 106.6(5)
N1 C1 C4 123.5(5)
C2 C1 C4 129.8(6)
C3 C2 C1 108.2(6)
C3 C2 H2A 125.9
C1 C2 H2A 125.9
N2 C3 C2 108.7(5)
N2 C3 C5 122.1(6)
C2 C3 C5 129.2(6)
C1 C4 H4A 109.5
C1 C4 H4B 109.5
H4A C4 H4B 109.5
C1 C4 H4C 109.5
H4A C4 H4C 109.5
H4B C4 H4C 109.5
C3 C5 H5A 109.5
C3 C5 H5B 109.5
H5A C5 H5B 109.5
C3 C5 H5C 109.5
H5A C5 H5C 109.5
H5B C5 H5C 109.5
N3 C6 C7 105.5(5)
N3 C6 C9 125.6(6)
C7 C6 C9 128.9(7)
C6 C7 C8 109.6(6)
C6 C7 H7A 125.2
C8 C7 H7A 125.2
N4 C8 C7 108.3(6)
N4 C8 C10 120.3(6)
C7 C8 C10 131.4(7)
C6 C9 H9A 109.5
C6 C9 H9B 109.5
H9A C9 H9B 109.5
C6 C9 H9C 109.5
H9A C9 H9C 109.5
H9B C9 H9C 109.5
C8 C10 H10A 109.5
C8 C10 H10B 109.5
H10A C10 H10B 109.5
C8 C10 H10C 109.5
H10A C10 H10C 109.5
H10B C10 H10C 109.5
N5 C11 C12 107.3(5)
N5 C11 C14 125.1(6)
C12 C11 C14 127.6(6)
C11 C12 C13 104.0(6)
C11 C12 H12A 128.0
C13 C12 H12A 128.0
N6 C13 C12 111.9(6)
N6 C13 C15 123.3(6)
C12 C13 C15 124.7(6)
C11 C14 H14A 109.5
C11 C14 H14B 109.5
H14A C14 H14B 109.5
C11 C14 H14C 109.5
H14A C14 H14C 109.5
H14B C14 H14C 109.5
C13 C15 H15A 109.5
C13 C15 H15B 109.5
H15A C15 H15B 109.5
C13 C15 H15C 109.5
H15A C15 H15C 109.5
H15B C15 H15C 109.5
N7 C16 C17 105.7(6)
N7 C16 C19 122.9(6)
C17 C16 C19 131.1(6)
C18 C17 C16 108.6(6)
C18 C17 H17A 125.7
C16 C17 H17A 125.7
N8 C18 C17 109.7(6)
N8 C18 C20 121.9(6)
C17 C18 C20 128.3(7)
C16 C19 H19A 109.5
C16 C19 H19B 109.5
H19A C19 H19B 109.5
C16 C19 H19C 109.5
H19A C19 H19C 109.5
H19B C19 H19C 109.5
C18 C20 H20A 109.5
C18 C20 H20B 109.5
H20A C20 H20B 109.5
C18 C20 H20C 109.5
H20A C20 H20C 109.5
H20B C20 H20C 109.5
N9 C21 C22 107.1(5)
N9 C21 C24 124.5(5)
C22 C21 C24 128.4(6)
C21 C22 C23 106.0(5)
C21 C22 H22A 127.0
C23 C22 H22A 127.0
N10 C23 C22 109.9(5)
N10 C23 C25 121.8(5)
C22 C23 C25 128.3(6)
C21 C24 H24A 109.5
C21 C24 H24B 109.5
H24A C24 H24B 109.5
C21 C24 H24C 109.5
H24A C24 H24C 109.5
H24B C24 H24C 109.5
C23 C25 H25A 109.5
C23 C25 H25B 109.5
H25A C25 H25B 109.5
C23 C25 H25C 109.5
H25A C25 H25C 109.5
H25B C25 H25C 109.5
N11 C26 C27 106.8(5)
N11 C26 C29 125.4(5)
C27 C26 C29 127.9(5)
C26 C27 C28 106.7(5)
C26 C27 H27A 126.6
C28 C27 H27A 126.6
N12 C28 C27 111.0(5)
N12 C28 C30 120.3(5)
C27 C28 C30 128.6(6)
C26 C29 H29A 109.5
C26 C29 H29B 109.5
H29A C29 H29B 109.5
C26 C29 H29C 109.5
H29A C29 H29C 109.5
H29B C29 H29C 109.5
C28 C30 H30A 109.5
C28 C30 H30B 109.5
H30A C30 H30B 109.5
C28 C30 H30C 109.5
H30A C30 H30C 109.5
H30B C30 H30C 109.5
C36 C31 C32 120.7(6)
C36 C31 P1 121.7(6)
C32 C31 P1 117.5(6)
C33 C32 C31 118.4(8)
C33 C32 H32A 120.8
C31 C32 H32A 120.8
C32 C33 C34 118.3(8)
C32 C33 H33A 120.9
C34 C33 H33A 120.9
C35 C34 C33 120.2(10)
C35 C34 H34A 119.9
C33 C34 H34A 119.9
C34 C35 C36 122.4(10)
C34 C35 H35A 118.8
C36 C35 H35A 118.8
C35 C36 C31 120.1(8)
C35 C36 H36A 120.0
C31 C36 H36A 120.0
C42 C37 C38 121.2(6)
C42 C37 P1 120.1(5)
C38 C37 P1 118.7(5)
C39 C38 C37 118.7(7)
C39 C38 H38A 120.6
C37 C38 H38A 120.6
C38 C39 C40 116.7(7)
C38 C39 H39A 121.7
C40 C39 H39A 121.7
C41 C40 C39 120.7(9)
C41 C40 H40A 119.6
C39 C40 H40A 119.6
C40 C41 C42 122.7(9)
C40 C41 H41A 118.7
C42 C41 H41A 118.7
C41 C42 C37 120.0(7)
C41 C42 H42A 120.0
C37 C42 H42A 120.0
C44 C43 H43A 109.5
C44 C43 H43B 109.5
H43A C43 H43B 109.5
C44 C43 H43C 109.5
H43A C43 H43C 109.5
H43B C43 H43C 109.5
C45 C44 C49 120.0
C45 C44 C43 121.5(7)
C49 C44 C43 118.4(7)
C46 C45 C44 120.0
C46 C45 H45A 120.0
C44 C45 H45A 120.0
C45 C46 C47 120.0
C45 C46 H46A 120.0
C47 C46 H46A 120.0
C48 C47 C46 120.0
C48 C47 H47A 120.0
C46 C47 H47A 120.0
C49 C48 C47 120.0
C49 C48 H48A 120.0
C47 C48 H48A 120.0
C48 C49 C44 120.0
C48 C49 H49A 120.0
C44 C49 H49A 120.0

loop_
_geom_bond_atom_site_label_1
_geom_bond_atom_site_label_2
_geom_bond_distance
Y1 N8 2.358(5)
Y1 N2 2.361(5)
Y1 N6 2.363(4)
Y1 N12 2.365(4)
Y1 N10 2.366(4)
Y1 N4 2.371(4)
B1 N5 1.550(8)
B1 N1 1.556(7)
B1 N3 1.557(8)
B1 H1' 1.10(5)
B2 N7 1.557(7)
B2 N11 1.561(7)
B2 N9 1.561(7)
B2 H2' 1.11(4)
N1 C1 1.336(6)
N1 N2 1.388(5)
N2 C3 1.333(6)
N3 C6 1.326(6)
N3 N4 1.382(5)
N4 C8 1.317(7)
N5 C11 1.308(6)
N5 N6 1.374(5)
N6 C13 1.299(6)
N7 C16 1.353(6)
N7 N8 1.384(5)
N8 C18 1.339(7)
N9 C21 1.313(6)
N9 N10 1.374(5)
N10 C23 1.331(6)
N11 C26 1.323(5)
N11 N12 1.374(5)
N12 C28 1.299(6)
P1 C37 1.823(6)
P1 C31 1.844(6)
P1 Se1 2.1189(18)
P1 Se2 2.1391(18)
C1 C2 1.372(7)
C1 C4 1.495(7)
C2 C3 1.371(7)
C2 H2A 0.9300
C3 C5 1.491(7)
C4 H4A 0.9600
C4 H4B 0.9600
C4 H4C 0.9600
C5 H5A 0.9600
C5 H5B 0.9600
C5 H5C 0.9600
C6 C7 1.334(7)
C6 C9 1.489(7)
C7 C8 1.370(7)
C7 H7A 0.9300
C8 C10 1.478(7)
C9 H9A 0.9600
C9 H9B 0.9600
C9 H9C 0.9600
C10 H10A 0.9600
C10 H10B 0.9600
C10 H10C 0.9600
C11 C12 1.389(7)
C11 C14 1.502(7)
C12 C13 1.393(7)
C12 H12A 0.9300
C13 C15 1.530(7)
C14 H14A 0.9600
C14 H14B 0.9600
C14 H14C 0.9600
C15 H15A 0.9600
C15 H15B 0.9600
C15 H15C 0.9600
C16 C17 1.372(8)
C16 C19 1.482(7)
C17 C18 1.358(8)
C17 H17A 0.9300
C18 C20 1.498(8)
C19 H19A 0.9600
C19 H19B 0.9600
C19 H19C 0.9600
C20 H20A 0.9600
C20 H20B 0.9600
C20 H20C 0.9600
C21 C22 1.385(7)
C21 C24 1.490(7)
C22 C23 1.386(7)
C22 H22A 0.9300
C23 C25 1.485(7)
C24 H24A 0.9600
C24 H24B 0.9600
C24 H24C 0.9600
C25 H25A 0.9600
C25 H25B 0.9600
C25 H25C 0.9600
C26 C27 1.336(6)
C26 C29 1.480(6)
C27 C28 1.372(7)
C27 H27A 0.9300
C28 C30 1.504(7)
C29 H29A 0.9600
C29 H29B 0.9600
C29 H29C 0.9600
C30 H30A 0.9600
C30 H30B 0.9600
C30 H30C 0.9600
C31 C36 1.384(8)
C31 C32 1.407(8)
C32 C33 1.403(9)
C32 H32A 0.9300
C33 C34 1.477(11)
C33 H33A 0.9300
C34 C35 1.294(10)
C34 H34A 0.9300
C35 C36 1.382(8)
C35 H35A 0.9300
C36 H36A 0.9300
C37 C42 1.378(7)
C37 C38 1.417(8)
C38 C39 1.403(9)
C38 H38A 0.9300
C39 C40 1.475(10)
C39 H39A 0.9300
C40 C41 1.322(9)
C40 H40A 0.9300
C41 C42 1.343(9)
C41 H41A 0.9300
C42 H42A 0.9300
C43 C44 1.426(10)
C43 H43A 0.9600
C43 H43B 0.9600
C43 H43C 0.9600
C44 C45 1.3900
C44 C49 1.3900
C45 C46 1.3900
C45 H45A 0.9300
C46 C47 1.3900
C46 H46A 0.9300
C47 C48 1.3900
C47 H47A 0.9300
C48 C49 1.3900
C48 H48A 0.9300
C49 H49A 0.9300

loop_
_platon_squeeze_void_nr
_platon_squeeze_void_average_x
_platon_squeeze_void_average_y
_platon_squeeze_void_average_z
_platon_squeeze_void_volume
_platon_squeeze_void_count_electrons
_platon_squeeze_void_content
1 -0.010 0.500 0.000 408 109 ' '
2 -0.025 1.000 0.500 408 109 ' '
